data_7110405
loop_
_publ_author_name
'Cragg, Peter J.'
'Allen, Marcus C.'
'Steed, Jonathan W.'

_publ_section_title
;
 A &#x2018;toothpaste tube&#x2019; model for ion transport through
 trans-membrane channels
;
_journal_issue 6
_journal_name_full 'Chemical Communications'
_journal_page_first 553
_journal_paper_doi 10.1039/a808492k
_journal_year 1999
_chemical_formula_sum 'C56 H95 F12 N3 Na2 O12 P2'
_chemical_formula_weight 1338.27
_chemical_name_systematic
; 
 ? 
;
_space_group_IT_number 15
_symmetry_cell_setting monoclinic
_symmetry_space_group_name_Hall '-C 2yc'
_symmetry_space_group_name_H-M 'C 1 2/c 1'
_atom_sites_solution_hydrogens geom
_atom_sites_solution_primary direct
_atom_sites_solution_secondary difmap
_audit_creation_method SHELXL-97
_cell_angle_alpha 90.00
_cell_angle_beta 111.811(2)
_cell_angle_gamma 90.00
_cell_formula_units_Z 8
_cell_length_a 43.506(3)
_cell_length_b 13.8660(11)
_cell_length_c 24.2283(16)
_cell_measurement_reflns_used n/a
_cell_measurement_temperature 120(2)
_cell_measurement_theta_max n/a
_cell_measurement_theta_min n/a
_cell_volume 13569.5(17)
_computing_cell_refinement DENZO-SMN
_computing_data_reduction DENZO-SMN
_computing_molecular_graphics 'RES2INS (Barbour, 1998)'
_computing_structure_refinement 'SHELXL-97 (Sheldrick, 1997)'
_computing_structure_solution 'SHELXS-97 (Sheldrick, 1990)'
_diffrn_ambient_temperature 120(2)
_diffrn_measured_fraction_theta_full 0.935
_diffrn_measured_fraction_theta_max 0.935
_diffrn_measurement_device_type KappaCCD
_diffrn_measurement_method '2o phi frames'
_diffrn_radiation_monochromator graphite
_diffrn_radiation_source 'fine-focus sealed tube'
_diffrn_radiation_type MoK\a
_diffrn_radiation_wavelength 0.71070
_diffrn_reflns_av_R_equivalents 0.1179
_diffrn_reflns_av_sigmaI/netI 0.1354
_diffrn_reflns_limit_h_max 51
_diffrn_reflns_limit_h_min -51
_diffrn_reflns_limit_k_max 16
_diffrn_reflns_limit_k_min -16
_diffrn_reflns_limit_l_max 28
_diffrn_reflns_limit_l_min -28
_diffrn_reflns_number 45436
_diffrn_reflns_theta_full 25.00
_diffrn_reflns_theta_max 25.00
_diffrn_reflns_theta_min 2.89
_diffrn_standards_decay_% 0
_diffrn_standards_interval_count n/a
_diffrn_standards_interval_time n/a
_diffrn_standards_number n/a
_exptl_absorpt_coefficient_mu 0.166
_exptl_absorpt_correction_type Scalepack
_exptl_crystal_colour colourless
_exptl_crystal_density_diffrn 1.310
_exptl_crystal_density_method 'not measured'
_exptl_crystal_description plate
_exptl_crystal_F_000 5664
_exptl_crystal_size_max 0.4
_exptl_crystal_size_mid 0.3
_exptl_crystal_size_min 0.05
_refine_diff_density_max 0.506
_refine_diff_density_min -0.407
_refine_diff_density_rms 0.073
_refine_ls_extinction_coef 0.00034(13)
_refine_ls_extinction_expression Fc^*^=kFc[1+0.001xFc^2^\l^3^/sin(2\q)]^-1/4^
_refine_ls_extinction_method SHELXL
_refine_ls_goodness_of_fit_ref 1.071
_refine_ls_hydrogen_treatment mixed
_refine_ls_matrix_type full
_refine_ls_number_parameters 820
_refine_ls_number_reflns 11181
_refine_ls_number_restraints 6
_refine_ls_restrained_S_all 1.070
_refine_ls_R_factor_all 0.1829
_refine_ls_R_factor_gt 0.1095
_refine_ls_shift/su_max 0.379
_refine_ls_shift/su_mean 0.006
_refine_ls_structure_factor_coef Fsqd
_refine_ls_weighting_details 'calc w=1/[\s^2^(Fo^2^)+(0.0880P)^2^+85.6717P] where P=(Fo^2^+2Fc^2^)/3'
_refine_ls_weighting_scheme calc
_refine_ls_wR_factor_gt 0.2328
_refine_ls_wR_factor_ref 0.2683
_reflns_number_gt 6403
_reflns_number_total 11181
_reflns_threshold_expression >2sigma(I)
_cod_data_source_file 808492ksup1.cif
_cod_data_source_block c3me
_cod_original_cell_volume 13569.4(17)
_cod_original_sg_symbol_H-M C2/c
_cod_database_code 7110405

loop_
_symmetry_equiv_pos_as_xyz
'x, y, z'
'-x, y, -z+1/2'
'x+1/2, y+1/2, z'
'-x+1/2, y+1/2, -z+1/2'
'-x, -y, -z'
'x, -y, z-1/2'
'-x+1/2, -y+1/2, -z'
'x+1/2, -y+1/2, z-1/2'

loop_
_atom_site_label
_atom_site_type_symbol
_atom_site_fract_x
_atom_site_fract_y
_atom_site_fract_z
_atom_site_U_iso_or_equiv
_atom_site_adp_type
_atom_site_occupancy
_atom_site_symmetry_multiplicity
_atom_site_calc_flag
_atom_site_refinement_flags
_atom_site_disorder_assembly
_atom_site_disorder_group
P1 P 0.22774(5) 0.27375(14) 0.29249(9) 0.0489(5) Uani 1 1 d . . .
P2 P 0.06457(5) 0.22028(17) -0.04971(8) 0.0570(6) Uani 1 1 d . . .
Na1 Na 0.11715(5) -0.16454(17) 0.21233(10) 0.0359(6) Uani 1 1 d . . .
Na2 Na 0.15553(5) 0.11905(18) 0.22949(11) 0.0402(6) Uani 1 1 d . . .
F1 F 0.19998(13) 0.2083(5) 0.2474(3) 0.119(2) Uani 1 1 d . A .
F2 F 0.25594(12) 0.3373(4) 0.3360(2) 0.0965(18) Uani 1 1 d . . .
F3 F 0.20166(12) 0.3168(3) 0.3174(2) 0.0840(16) Uani 1 1 d . . .
F4 F 0.25385(10) 0.2298(3) 0.26705(19) 0.0640(12) Uani 1 1 d . . .
F5 F 0.21965(12) 0.3547(4) 0.2438(3) 0.1012(19) Uani 1 1 d . . .
F6 F 0.23581(15) 0.1909(4) 0.3405(3) 0.106(2) Uani 1 1 d . . .
F7 F 0.03285(13) 0.2299(5) -0.0339(3) 0.108(2) Uani 1 1 d . . .
F8 F 0.09657(12) 0.2047(6) -0.0633(3) 0.131(3) Uani 1 1 d . . .
F9 F 0.04477(13) 0.2364(5) -0.11680(19) 0.0970(18) Uani 1 1 d . . .
F10 F 0.08301(17) 0.1892(5) 0.0169(2) 0.128(2) Uani 1 1 d . . .
F11 F 0.0728(2) 0.3256(5) -0.0346(4) 0.152(3) Uani 1 1 d . . .
F12 F 0.0564(2) 0.1088(4) -0.0638(3) 0.127(2) Uani 1 1 d . . .
O1 O 0.11357(10) 0.0109(3) 0.21165(19) 0.0395(11) Uani 1 1 d . A .
H12 H 0.1020 0.0091 0.2366 0.05(2) Uiso 1 1 d R . .
H11 H 0.0995 0.0261 0.1725 0.07(2) Uiso 1 1 d R . .
O2 O 0.13663(12) 0.2260(4) 0.2818(2) 0.0623(14) Uani 1 1 d . . .
H2 H 0.1505 0.2684 0.2999 0.075 Uiso 1 1 calc R . .
O3 O 0.11900(12) 0.1918(4) 0.1423(2) 0.0580(14) Uani 1 1 d . A .
H3 H 0.1051 0.1443 0.1022 0.070 Uiso 1 1 d R . .
C2 C 0.1047(2) 0.2507(7) 0.2827(4) 0.081(3) Uani 1 1 d . . .
H2C H 0.0888 0.1998 0.2630 0.097 Uiso 1 1 calc R . .
H2B H 0.0972 0.3119 0.2616 0.097 Uiso 1 1 calc R . .
H2A H 0.1063 0.2575 0.3239 0.097 Uiso 1 1 calc R . .
C3 C 0.1093(3) 0.2856(7) 0.1357(4) 0.115(4) Uani 1 1 d U . .
H3C H 0.1261 0.3249 0.1656 0.138 Uiso 1 1 calc R A .
H3B H 0.0881 0.2917 0.1408 0.138 Uiso 1 1 calc R . .
H3A H 0.1068 0.3078 0.0958 0.138 Uiso 1 1 calc R . .
O1A O 0.15111(9) -0.1367(3) 0.16053(17) 0.0322(9) Uani 1 1 d . A .
O2A O 0.19076(9) -0.0138(3) 0.27302(16) 0.0344(10) Uani 1 1 d . A .
O3A O 0.1646(5) -0.2713(16) 0.2460(9) 0.042(4) Uani 0.50 1 d P A 1
N1A N 0.1823(3) -0.3799(8) 0.2016(4) 0.044(3) Uani 0.50 1 d P A 1
C1A C 0.16265(14) -0.0543(4) 0.1411(3) 0.0305(13) Uani 1 1 d . . .
C2A C 0.14369(13) -0.0139(4) 0.0868(2) 0.0292(13) Uani 1 1 d . A .
C3A C 0.15701(14) 0.0632(4) 0.0657(3) 0.0337(14) Uani 1 1 d . . .
H3A1 H 0.1444 0.0913 0.0284 0.040 Uiso 1 1 calc R A .
C4A C 0.18824(14) 0.0994(5) 0.0981(3) 0.0353(14) Uani 1 1 d . A .
C5A C 0.20523(14) 0.0623(5) 0.1544(3) 0.0359(15) Uani 1 1 d . . .
H5A H 0.2259 0.0898 0.1781 0.043 Uiso 1 1 calc R A .
C6A C 0.19272(13) -0.0146(4) 0.1774(3) 0.0316(14) Uani 1 1 d . A .
C7A C 0.20982(15) -0.0495(5) 0.2401(2) 0.0359(15) Uani 1 1 d . . .
H7A2 H 0.2106 -0.1208 0.2413 0.043 Uiso 1 1 calc R A .
H7A1 H 0.2327 -0.0243 0.2570 0.043 Uiso 1 1 calc R . .
C8A C 0.20239(16) -0.0490(5) 0.3326(2) 0.0411(16) Uani 1 1 d . . .
H8A2 H 0.2254 -0.0271 0.3547 0.049 Uiso 1 1 calc R A .
H8A1 H 0.2020 -0.1204 0.3329 0.049 Uiso 1 1 calc R . .
C9A C 0.20247(18) 0.1813(5) 0.0716(3) 0.0517(19) Uani 1 1 d . . .
C10A C 0.2030(2) 0.1486(7) 0.0124(3) 0.083(3) Uani 1 1 d . A .
H10C H 0.1808 0.1269 -0.0131 0.099 Uiso 1 1 calc R . .
H10B H 0.2187 0.0954 0.0187 0.099 Uiso 1 1 calc R . .
H10A H 0.2097 0.2025 -0.0068 0.099 Uiso 1 1 calc R . .
C11A C 0.1801(3) 0.2712(6) 0.0629(4) 0.086(3) Uani 1 1 d . A .
H11C H 0.1580 0.2567 0.0339 0.103 Uiso 1 1 calc R . .
H11B H 0.1897 0.3249 0.0483 0.103 Uiso 1 1 calc R . .
H11A H 0.1786 0.2891 0.1009 0.103 Uiso 1 1 calc R . .
C12A C 0.2377(2) 0.2092(7) 0.1116(3) 0.079(3) Uani 1 1 d . A .
H12C H 0.2467 0.2547 0.0905 0.095 Uiso 1 1 calc R . .
H12B H 0.2516 0.1513 0.1220 0.095 Uiso 1 1 calc R . .
H12A H 0.2373 0.2395 0.1479 0.095 Uiso 1 1 calc R . .
C13A C 0.16476(15) -0.2249(5) 0.1475(3) 0.0398(15) Uiso 1 1 d . . .
C14A C 0.1697(3) -0.2906(9) 0.2030(6) 0.033(3) Uiso 0.50 1 d P A 1
C15A C 0.1942(4) -0.4095(12) 0.1544(7) 0.055(4) Uiso 0.50 1 d P A 1
C16A C 0.1680(5) -0.4770(16) 0.1076(9) 0.086(6) Uiso 0.50 1 d P A 1
C17A C 0.1878(4) -0.4451(12) 0.2533(7) 0.063(4) Uiso 0.50 1 d P A 1
C18A C 0.1541(5) -0.4916(15) 0.2445(9) 0.066(6) Uiso 0.50 1 d P A 1
O1B O 0.13969(13) -0.1339(3) 0.31428(19) 0.0525(13) Uani 1 1 d . A .
O2B O 0.07461(10) -0.0051(3) 0.28258(18) 0.0398(11) Uani 1 1 d . A .
O3B O 0.0930(5) -0.2648(15) 0.2633(9) 0.059(6) Uani 0.50 1 d P A 1
N1B N 0.1141(3) -0.3755(8) 0.3430(6) 0.059(3) Uani 0.50 1 d P A 1
C1B C 0.14827(17) -0.0500(5) 0.3482(3) 0.0401(16) Uani 1 1 d . . .
C2B C 0.17952(15) -0.0092(5) 0.3606(3) 0.0359(14) Uani 1 1 d . A .
C3B C 0.18782(15) 0.0721(5) 0.3977(3) 0.0377(15) Uani 1 1 d . . .
H3B1 H 0.2091 0.0999 0.4073 0.045 Uiso 1 1 calc R A .
C4B C 0.16623(15) 0.1137(5) 0.4210(3) 0.0372(15) Uani 1 1 d . A .
C5B C 0.13424(16) 0.0745(5) 0.4029(3) 0.0381(15) Uani 1 1 d . . .
H5B H 0.1185 0.1040 0.4162 0.046 Uiso 1 1 calc R A .
C6B C 0.12476(16) -0.0057(5) 0.3664(3) 0.0415(16) Uani 1 1 d . A .
C7B C 0.08948(16) -0.0415(5) 0.3430(3) 0.0480(18) Uani 1 1 d . . .
H7B2 H 0.0889 -0.1128 0.3433 0.058 Uiso 1 1 calc R A .
H7B1 H 0.0775 -0.0168 0.3677 0.058 Uiso 1 1 calc R . .
C8B C 0.04316(13) -0.0481(5) 0.2514(3) 0.0416(16) Uani 1 1 d . . .
H8B2 H 0.0274 -0.0319 0.2708 0.050 Uiso 1 1 calc R A .
H8B1 H 0.0452 -0.1191 0.2505 0.050 Uiso 1 1 calc R . .
C9B C 0.17740(16) 0.1979(5) 0.4646(3) 0.0432(16) Uani 1 1 d . . .
C10B C 0.2037(2) 0.1600(6) 0.5219(3) 0.062(2) Uani 1 1 d . A .
H10F H 0.2205 0.1239 0.5123 0.074 Uiso 1 1 calc R . .
H10E H 0.1933 0.1174 0.5421 0.074 Uiso 1 1 calc R . .
H10D H 0.2142 0.2144 0.5479 0.074 Uiso 1 1 calc R . .
C11B C 0.1921(2) 0.2784(6) 0.4403(4) 0.077(3) Uani 1 1 d . A .
H11F H 0.1748 0.3080 0.4061 0.093 Uiso 1 1 calc R . .
H11E H 0.2095 0.2523 0.4278 0.093 Uiso 1 1 calc R . .
H11D H 0.2017 0.3272 0.4712 0.093 Uiso 1 1 calc R . .
C12B C 0.1485(2) 0.2386(6) 0.4795(4) 0.072(2) Uani 1 1 d . A .
H12F H 0.1406 0.1892 0.5000 0.086 Uiso 1 1 calc R . .
H12E H 0.1304 0.2573 0.4427 0.086 Uiso 1 1 calc R . .
H12D H 0.1561 0.2952 0.5052 0.086 Uiso 1 1 calc R . .
C13B C 0.1379(3) -0.2149(9) 0.3508(5) 0.029(3) Uiso 0.50 1 d P A 1
C14B C 0.1136(4) -0.2884(10) 0.3151(7) 0.046(3) Uiso 0.50 1 d P A 1
C15B C 0.0919(4) -0.4529(13) 0.3081(7) 0.069(5) Uiso 0.50 1 d P A 1
C16B C 0.0598(5) -0.4498(16) 0.3254(10) 0.094(6) Uiso 0.50 1 d P A 1
C17B C 0.1350(5) -0.3968(15) 0.4044(8) 0.076(5) Uiso 0.50 1 d P A 1
C18B C 0.1798(12) -0.436(4) 0.417(2) 0.20(2) Uiso 0.50 1 d P A 1
O1C O 0.05932(10) -0.1331(3) 0.1586(2) 0.0433(11) Uani 1 1 d . A .
O2C O 0.08840(9) -0.0063(3) 0.08220(17) 0.0344(10) Uani 1 1 d . A .
O3C O 0.0911(3) -0.2700(8) 0.1293(6) 0.052(3) Uani 0.50 1 d P A 1
N1C N 0.0513(3) -0.3827(8) 0.1087(7) 0.073(4) Uani 0.50 1 d P A 1
C1C C 0.04134(13) -0.0476(4) 0.1462(3) 0.0358(15) Uani 1 1 d . . .
C2C C 0.03138(13) -0.0074(4) 0.1892(3) 0.0350(15) Uani 1 1 d . A .
C3C C 0.01460(14) 0.0808(5) 0.1773(3) 0.0376(15) Uani 1 1 d . . .
H3C1 H 0.0074 0.1081 0.2065 0.045 Uiso 1 1 calc R A .
C4C C 0.00805(13) 0.1302(4) 0.1236(3) 0.0318(14) Uani 1 1 d . A .
C5C C 0.02024(13) 0.0899(4) 0.0827(3) 0.0329(14) Uani 1 1 d . . .
H5C H 0.0171 0.1233 0.0467 0.039 Uiso 1 1 calc R A .
C6C C 0.03693(13) 0.0017(4) 0.0936(3) 0.0336(14) Uani 1 1 d . A .
C7C C 0.05412(14) -0.0331(5) 0.0530(3) 0.0389(15) Uani 1 1 d . . .
H7C2 H 0.0519 -0.1039 0.0477 0.047 Uiso 1 1 calc R A .
H7C1 H 0.0444 -0.0019 0.0135 0.047 Uiso 1 1 calc R . .
C8C C 0.10880(13) -0.0475(4) 0.0533(3) 0.0331(14) Uani 1 1 d . . .
H8C2 H 0.1012 -0.0260 0.0114 0.040 Uiso 1 1 calc R A .
H8C1 H 0.1077 -0.1188 0.0540 0.040 Uiso 1 1 calc R . .
C9C C -0.01065(15) 0.2251(4) 0.1127(3) 0.0376(15) Uani 1 1 d . . .
C10C C 0.0048(2) 0.2943(6) 0.1636(4) 0.071(2) Uani 1 1 d . A .
H10I H 0.0267 0.3135 0.1650 0.085 Uiso 1 1 calc R . .
H10H H 0.0069 0.2629 0.2010 0.085 Uiso 1 1 calc R . .
H10G H -0.0093 0.3516 0.1577 0.085 Uiso 1 1 calc R . .
C11C C -0.04610(18) 0.2051(6) 0.1064(5) 0.080(3) Uani 1 1 d . A .
H11I H -0.0463 0.1760 0.1431 0.096 Uiso 1 1 calc R . .
H11H H -0.0563 0.1606 0.0731 0.096 Uiso 1 1 calc R . .
H11G H -0.0586 0.2657 0.0987 0.096 Uiso 1 1 calc R . .
C12C C -0.0120(2) 0.2759(6) 0.0560(4) 0.066(2) Uani 1 1 d . A .
H12I H -0.0237 0.2351 0.0215 0.079 Uiso 1 1 calc R . .
H12H H 0.0106 0.2877 0.0578 0.079 Uiso 1 1 calc R . .
H12G H -0.0236 0.3375 0.0520 0.079 Uiso 1 1 calc R . .
C13C C 0.0393(3) -0.2182(10) 0.1282(7) 0.042(4) Uiso 0.50 1 d P A 1
C14C C 0.0638(4) -0.2916(11) 0.1232(6) 0.051(4) Uiso 0.50 1 d P A 1
C15C C 0.0734(5) -0.4620(15) 0.1043(9) 0.089(6) Uiso 0.50 1 d P A 1
C16C C 0.0728(5) -0.4702(16) 0.0426(9) 0.095(6) Uiso 0.50 1 d P A 1
C17C C 0.0165(6) -0.4117(18) 0.0933(12) 0.090(7) Uiso 0.50 1 d P A 1
C18C C 0.0131(6) -0.4381(19) 0.1534(11) 0.099(8) Uiso 0.50 1 d P A 1
O3D O 0.1085(2) -0.2802(8) 0.1278(4) 0.037(2) Uani 0.50 1 d P A 2
N1D N 0.1431(2) -0.3871(7) 0.1068(5) 0.039(3) Uani 0.50 1 d P A 2
C14D C 0.1366(3) -0.2983(9) 0.1263(5) 0.036(3) Uiso 0.50 1 d P A 2
C15D C 0.1166(4) -0.4581(11) 0.0897(6) 0.052(4) Uiso 0.50 1 d P A 2
C16D C 0.0939(4) -0.4470(12) 0.0229(7) 0.064(4) Uiso 0.50 1 d P A 2
C17D C 0.1748(4) -0.4129(12) 0.1040(7) 0.051(4) Uiso 0.50 1 d P A 2
C18D C 0.1955(4) -0.4743(12) 0.1553(6) 0.051(4) Uiso 0.50 1 d P A 2
O3E O 0.1599(5) -0.2761(16) 0.2633(8) 0.036(4) Uani 0.50 1 d P A 2
N1E N 0.1716(3) -0.3857(8) 0.3413(5) 0.045(3) Uani 0.50 1 d P A 2
C13E C 0.1542(3) -0.2212(9) 0.3514(5) 0.033(3) Uiso 0.50 1 d P A 2
C14E C 0.1621(3) -0.2987(10) 0.3146(6) 0.042(3) Uiso 0.50 1 d P A 2
C15E C 0.1824(3) -0.4602(10) 0.3080(6) 0.049(3) Uiso 0.50 1 d P A 2
C16E C 0.1526(4) -0.5100(13) 0.2628(8) 0.054(5) Uiso 0.50 1 d P A 2
C17E C 0.1709(5) -0.4184(14) 0.4012(8) 0.051(4) Uiso 0.50 1 d P A 2
C18E C 0.1474(7) -0.457(2) 0.4027(11) 0.117(8) Uiso 0.50 1 d P A 2
O3F O 0.0842(4) -0.2812(11) 0.2419(7) 0.037(3) Uani 0.50 1 d P A 2
N1F N 0.0453(3) -0.3854(7) 0.1886(6) 0.049(3) Uani 0.50 1 d P A 2
C13F C 0.0393(3) -0.2198(8) 0.1527(6) 0.023(3) Uiso 0.50 1 d P A 2
C14F C 0.0581(3) -0.2956(10) 0.1975(6) 0.040(3) Uiso 0.50 1 d P A 2
C15F C 0.0636(4) -0.4597(12) 0.2332(7) 0.062(4) Uiso 0.50 1 d P A 2
C16F C 0.0499(5) -0.4679(16) 0.2849(10) 0.090(6) Uiso 0.50 1 d P A 2
C17F C 0.0158(4) -0.4127(11) 0.1330(8) 0.041(3) Uiso 0.50 1 d P A 2
C18F C 0.0237(5) -0.4537(17) 0.0842(9) 0.083(6) Uiso 0.50 1 d P A 2

loop_
_atom_site_aniso_label
_atom_site_aniso_U_11
_atom_site_aniso_U_22
_atom_site_aniso_U_33
_atom_site_aniso_U_23
_atom_site_aniso_U_13
_atom_site_aniso_U_12
P1 0.0462(11) 0.0419(11) 0.0634(12) -0.0085(9) 0.0260(10) -0.0151(9)
P2 0.0572(12) 0.0680(15) 0.0416(10) -0.0039(10) 0.0137(9) 0.0216(11)
Na1 0.0323(12) 0.0349(14) 0.0395(13) -0.0014(11) 0.0123(11) -0.0047(11)
Na2 0.0274(12) 0.0418(15) 0.0494(15) -0.0009(12) 0.0118(11) -0.0017(11)
F1 0.072(3) 0.164(6) 0.145(5) -0.090(5) 0.069(4) -0.071(4)
F2 0.077(3) 0.120(5) 0.094(4) -0.049(3) 0.034(3) -0.046(3)
F3 0.087(3) 0.065(3) 0.128(4) -0.024(3) 0.072(3) -0.009(3)
F4 0.054(2) 0.077(3) 0.071(3) -0.007(2) 0.035(2) -0.007(2)
F5 0.075(3) 0.103(4) 0.137(5) 0.059(4) 0.053(3) 0.031(3)
F6 0.139(5) 0.076(4) 0.145(5) 0.047(3) 0.103(5) 0.021(3)
F7 0.096(4) 0.153(6) 0.102(4) 0.011(4) 0.068(4) 0.040(4)
F8 0.052(3) 0.210(7) 0.126(5) -0.100(5) 0.028(3) -0.005(4)
F9 0.093(4) 0.145(5) 0.048(3) 0.020(3) 0.021(3) 0.027(4)
F10 0.138(5) 0.148(6) 0.056(3) 0.006(3) -0.012(3) 0.049(5)
F11 0.247(9) 0.081(4) 0.191(7) -0.063(5) 0.155(7) -0.056(5)
F12 0.221(8) 0.080(4) 0.113(5) -0.018(4) 0.099(5) -0.001(5)
O1 0.030(2) 0.044(3) 0.042(3) 0.001(2) 0.011(2) -0.006(2)
O2 0.057(3) 0.069(4) 0.059(3) -0.011(3) 0.020(3) 0.006(3)
O3 0.067(3) 0.051(3) 0.046(3) 0.002(2) 0.009(3) 0.013(3)
C2 0.079(6) 0.073(6) 0.103(7) 0.012(5) 0.049(6) 0.018(5)
C3 0.212(13) 0.059(6) 0.050(5) -0.002(5) 0.021(7) 0.023(8)
O1A 0.028(2) 0.027(2) 0.043(2) 0.0046(18) 0.0138(19) 0.0051(18)
O2A 0.033(2) 0.042(3) 0.029(2) -0.0028(19) 0.0121(18) 0.0033(19)
O3A 0.030(7) 0.059(7) 0.055(13) -0.020(8) 0.036(7) 0.002(5)
N1A 0.049(7) 0.039(7) 0.039(6) 0.008(5) 0.012(5) 0.020(5)
C1A 0.029(3) 0.028(3) 0.039(3) -0.005(3) 0.018(3) -0.001(3)
C2A 0.026(3) 0.033(3) 0.032(3) -0.004(3) 0.015(3) 0.005(3)
C3A 0.034(3) 0.037(4) 0.029(3) -0.003(3) 0.011(3) 0.002(3)
C4A 0.031(3) 0.038(4) 0.035(3) -0.002(3) 0.010(3) -0.004(3)
C5A 0.022(3) 0.050(4) 0.034(3) -0.008(3) 0.009(3) -0.005(3)
C6A 0.023(3) 0.038(4) 0.037(3) -0.001(3) 0.016(3) 0.004(3)
C7A 0.034(3) 0.041(4) 0.033(3) -0.006(3) 0.012(3) -0.001(3)
C8A 0.044(4) 0.054(4) 0.024(3) 0.005(3) 0.011(3) 0.009(3)
C9A 0.059(5) 0.055(5) 0.044(4) 0.003(3) 0.022(4) -0.020(4)
C10A 0.106(7) 0.101(7) 0.049(5) 0.004(5) 0.038(5) -0.041(6)
C11A 0.117(8) 0.051(6) 0.099(7) 0.011(5) 0.050(6) -0.027(6)
C12A 0.075(6) 0.100(7) 0.055(5) 0.008(5) 0.017(4) -0.055(5)
O1B 0.086(4) 0.031(3) 0.037(2) 0.003(2) 0.018(3) -0.004(2)
O2B 0.035(2) 0.044(3) 0.041(2) 0.006(2) 0.015(2) -0.010(2)
O3B 0.068(12) 0.037(8) 0.088(14) -0.056(8) 0.047(11) -0.047(7)
N1B 0.078(9) 0.023(6) 0.075(9) -0.004(6) 0.028(7) -0.006(6)
C1B 0.052(4) 0.036(4) 0.028(3) 0.001(3) 0.010(3) -0.007(3)
C2B 0.039(4) 0.037(4) 0.029(3) 0.001(3) 0.009(3) 0.003(3)
C3B 0.037(3) 0.044(4) 0.031(3) 0.003(3) 0.012(3) -0.003(3)
C4B 0.039(4) 0.042(4) 0.029(3) 0.000(3) 0.010(3) -0.004(3)
C5B 0.044(4) 0.045(4) 0.030(3) 0.004(3) 0.019(3) 0.004(3)
C6B 0.045(4) 0.047(4) 0.033(3) 0.004(3) 0.015(3) -0.007(3)
C7B 0.048(4) 0.057(5) 0.039(4) 0.002(3) 0.017(3) -0.016(4)
C8B 0.017(3) 0.047(4) 0.058(4) 0.009(3) 0.011(3) -0.001(3)
C9B 0.048(4) 0.048(4) 0.038(4) -0.008(3) 0.021(3) -0.010(3)
C10B 0.077(5) 0.065(5) 0.044(4) -0.019(4) 0.022(4) -0.015(4)
C11B 0.122(8) 0.053(5) 0.069(5) -0.020(4) 0.050(6) -0.033(5)
C12B 0.082(6) 0.068(6) 0.078(6) -0.023(5) 0.043(5) -0.012(5)
O1C 0.026(2) 0.024(2) 0.072(3) -0.003(2) 0.009(2) -0.0022(19)
O2C 0.020(2) 0.040(3) 0.041(2) -0.013(2) 0.0093(18) -0.0038(18)
O3C 0.039(7) 0.045(6) 0.073(8) -0.010(5) 0.023(7) 0.000(6)
N1C 0.032(6) 0.024(7) 0.138(13) 0.000(7) 0.003(7) 0.008(5)
C1C 0.017(3) 0.027(3) 0.057(4) 0.000(3) 0.006(3) 0.000(3)
C2C 0.020(3) 0.028(3) 0.054(4) 0.008(3) 0.010(3) 0.003(3)
C3C 0.023(3) 0.043(4) 0.047(4) -0.001(3) 0.013(3) -0.006(3)
C4C 0.020(3) 0.027(3) 0.044(4) 0.001(3) 0.007(3) -0.003(3)
C5C 0.025(3) 0.033(4) 0.038(3) -0.005(3) 0.008(3) -0.006(3)
C6C 0.020(3) 0.033(4) 0.047(4) -0.007(3) 0.011(3) -0.003(3)
C7C 0.029(3) 0.029(4) 0.051(4) -0.009(3) 0.005(3) -0.002(3)
C8C 0.030(3) 0.036(4) 0.033(3) -0.007(3) 0.012(3) 0.003(3)
C9C 0.035(3) 0.030(4) 0.043(4) 0.003(3) 0.009(3) 0.001(3)
C10C 0.095(7) 0.044(5) 0.070(5) -0.003(4) 0.025(5) 0.016(5)
C11C 0.046(5) 0.050(5) 0.146(9) 0.013(5) 0.038(5) 0.017(4)
C12C 0.078(6) 0.051(5) 0.069(5) 0.009(4) 0.028(5) 0.016(4)
O3D 0.033(6) 0.042(6) 0.036(5) -0.002(4) 0.012(5) -0.004(5)
N1D 0.032(6) 0.027(6) 0.054(7) -0.006(5) 0.013(5) -0.001(5)
O3E 0.031(7) 0.054(7) 0.043(10) -0.022(7) 0.035(6) 0.006(5)
N1E 0.056(7) 0.032(6) 0.045(6) 0.005(5) 0.016(6) 0.006(5)
O3F 0.045(9) 0.014(7) 0.062(10) -0.022(6) 0.032(8) -0.020(6)
N1F 0.036(6) 0.023(6) 0.079(8) 0.011(6) 0.012(6) 0.004(5)

loop_
_atom_type_symbol
_atom_type_description
_atom_type_scat_dispersion_real
_atom_type_scat_dispersion_imag
_atom_type_scat_source
C C 0.0033 0.0016 'International Tables Vol C Tables 4.2.6.8 and 6.1.1.4'
H H 0.0000 0.0000 'International Tables Vol C Tables 4.2.6.8 and 6.1.1.4'
O O 0.0106 0.0060 'International Tables Vol C Tables 4.2.6.8 and 6.1.1.4'
N N 0.0061 0.0033 'International Tables Vol C Tables 4.2.6.8 and 6.1.1.4'
Na Na 0.0362 0.0249 'International Tables Vol C Tables 4.2.6.8 and 6.1.1.4'
P P 0.1023 0.0942 'International Tables Vol C Tables 4.2.6.8 and 6.1.1.4'
F F 0.0171 0.0103 'International Tables Vol C Tables 4.2.6.8 and 6.1.1.4'

loop_
_geom_angle_atom_site_label_1
_geom_angle_atom_site_label_2
_geom_angle_atom_site_label_3
_geom_angle
F2 P1 F5 90.3(3)
F2 P1 F6 90.6(4)
F5 P1 F6 178.9(4)
F2 P1 F1 178.1(3)
F5 P1 F1 89.4(4)
F6 P1 F1 89.7(4)
F2 P1 F3 91.4(3)
F5 P1 F3 91.4(3)
F6 P1 F3 89.4(3)
F1 P1 F3 90.5(3)
F2 P1 F4 89.0(3)
F5 P1 F4 88.6(3)
F6 P1 F4 90.6(3)
F1 P1 F4 89.1(3)
F3 P1 F4 179.6(3)
F11 P2 F9 95.9(4)
F11 P2 F8 91.9(4)
F9 P2 F8 89.5(3)
F11 P2 F7 90.6(4)
F9 P2 F7 92.7(3)
F8 P2 F7 176.5(4)
F11 P2 F10 91.8(4)
F9 P2 F10 172.1(4)
F8 P2 F10 91.3(4)
F7 P2 F10 86.2(4)
F11 P2 F12 178.5(5)
F9 P2 F12 85.6(4)
F8 P2 F12 88.1(4)
F7 P2 F12 89.4(4)
F10 P2 F12 86.7(4)
O1A Na1 O1B 116.41(18)
O1A Na1 O3B 152.8(6)
O1B Na1 O3B 69.2(4)
O1A Na1 O3E 81.7(3)
O1B Na1 O3E 68.3(4)
O3B Na1 O3E 76.0(7)
O1A Na1 O3C 81.0(3)
O1B Na1 O3C 151.5(3)
O3B Na1 O3C 85.2(4)
O3E Na1 O3C 94.2(6)
O1A Na1 O1C 115.44(17)
O1B Na1 O1C 118.92(19)
O3B Na1 O1C 79.0(6)
O3E Na1 O1C 149.0(5)
O3C Na1 O1C 65.4(3)
O1A Na1 O3A 69.3(4)
O1B Na1 O3A 77.6(4)
O3B Na1 O3A 87.3(7)
O3E Na1 O3A 12.7(5)
O3C Na1 O3A 89.3(6)
O1C Na1 O3A 151.9(5)
O1A Na1 O1 83.16(15)
O1B Na1 O1 79.97(17)
O3B Na1 O1 123.6(5)
O3E Na1 O1 133.5(5)
O3C Na1 O1 126.3(3)
O1C Na1 O1 76.33(15)
O3A Na1 O1 131.1(5)
O1A Na1 O3F 147.1(4)
O1B Na1 O3F 82.6(4)
O3B Na1 O3F 13.4(5)
O3E Na1 O3F 81.2(6)
O3C Na1 O3F 72.4(4)
O1C Na1 O3F 70.6(4)
O3A Na1 O3F 90.9(6)
O1 Na1 O3F 128.3(4)
O1A Na1 O3D 66.1(3)
O1B Na1 O3D 148.7(3)
O3B Na1 O3D 95.1(4)
O3E Na1 O3D 81.9(5)
O3C Na1 O3D 18.1(2)
O1C Na1 O3D 82.2(3)
O3A Na1 O3D 74.7(5)
O1 Na1 O3D 129.8(3)
O3F Na1 O3D 83.7(4)
O1A Na1 C14A 52.0(3)
O1B Na1 C14A 99.0(3)
O3B Na1 C14A 101.6(6)
O3E Na1 C14A 34.7(3)
O3C Na1 C14A 73.3(4)
O1C Na1 C14A 138.6(3)
O3A Na1 C14A 22.6(5)
O1 Na1 C14A 129.8(3)
O3F Na1 C14A 100.8(5)
O3D Na1 C14A 56.4(3)
O1A Na1 C14F 135.9(3)
O1B Na1 C14F 103.7(3)
O3B Na1 C14F 35.9(4)
O3E Na1 C14F 97.7(5)
O3C Na1 C14F 54.9(4)
O1C Na1 C14F 51.7(3)
O3A Na1 C14F 104.4(6)
O1 Na1 C14F 123.0(3)
O3F Na1 C14F 23.1(4)
O3D Na1 C14F 70.1(3)
C14A Na1 C14F 106.2(3)
F1 Na2 O1 173.0(2)
F1 Na2 O3 100.8(3)
O1 Na2 O3 83.40(18)
F1 Na2 O2A 88.5(2)
O1 Na2 O2A 85.01(17)
O3 Na2 O2A 147.28(19)
F1 Na2 C6A 81.9(2)
O1 Na2 C6A 91.87(17)
O3 Na2 C6A 100.13(18)
O2A Na2 C6A 49.79(15)
P1 F1 Na2 148.2(3)
Na2 O1 Na1 127.70(19)
C3 O3 Na2 126.5(5)
C1A O1A C13A 112.9(4)
C1A O1A Na1 134.9(3)
C13A O1A Na1 112.1(3)
C8A O2A C7A 112.5(4)
C8A O2A Na2 129.9(3)
C7A O2A Na2 115.5(3)
C14A O3A Na1 105.0(14)
C14A N1A C15A 122.2(12)
C14A N1A C17A 118.3(11)
C15A N1A C17A 119.2(11)
C2A C1A C6A 121.9(5)
C2A C1A O1A 119.3(5)
C6A C1A O1A 118.8(5)
C1A C2A C3A 118.3(5)
C1A C2A C8C 120.8(5)
C3A C2A C8C 120.7(5)
C4A C3A C2A 121.4(6)
C3A C4A C5A 118.3(6)
C3A C4A C9A 119.5(6)
C5A C4A C9A 122.2(5)
C4A C5A C6A 121.9(5)
C1A C6A C5A 117.5(5)
C1A C6A C7A 120.6(5)
C5A C6A C7A 121.8(5)
C1A C6A Na2 89.1(3)
C5A C6A Na2 92.6(4)
C7A C6A Na2 85.2(3)
O2A C7A C6A 106.3(5)
O2A C8A C2B 106.6(5)
C10A C9A C12A 108.3(7)
C10A C9A C4A 108.9(6)
C12A C9A C4A 112.7(6)
C10A C9A C11A 109.9(7)
C12A C9A C11A 108.3(7)
C4A C9A C11A 108.8(6)
O1A C13A C14D 107.1(6)
O1A C13A C14A 103.9(6)
C14D C13A C14A 74.9(7)
O3A C14A N1A 116.1(15)
O3A C14A C13A 128.1(15)
N1A C14A C13A 115.8(10)
O3A C14A Na1 52.4(12)
N1A C14A Na1 150.6(9)
C13A C14A Na1 81.9(5)
N1A C15A C16A 110.7(12)
N1A C17A C18A 106.8(13)
C1B O1B C13B 110.5(6)
C1B O1B C13E 111.1(6)
C13B O1B C13E 27.8(5)
C1B O1B Na1 133.8(4)
C13B O1B Na1 114.0(5)
C13E O1B Na1 113.9(5)
C8B O2B C7B 111.7(4)
C14B O3B Na1 112.2(12)
C14B N1B C17B 124.6(13)
C14B N1B C15B 117.8(13)
C17B N1B C15B 117.7(13)
O1B C1B C6B 119.1(6)
O1B C1B C2B 119.4(6)
C6B C1B C2B 121.5(6)
C1B C2B C3B 117.4(6)
C1B C2B C8A 120.6(6)
C3B C2B C8A 121.9(6)
C4B C3B C2B 122.8(6)
C3B C4B C5B 117.0(6)
C3B C4B C9B 120.6(6)
C5B C4B C9B 122.4(6)
C6B C5B C4B 122.4(6)
C5B C6B C1B 118.4(6)
C5B C6B C7B 121.6(6)
C1B C6B C7B 119.9(6)
O2B C7B C6B 105.9(5)
O2B C8B C2C 106.0(5)
C11B C9B C10B 109.0(6)
C11B C9B C4B 111.5(5)
C10B C9B C4B 107.7(6)
C11B C9B C12B 108.8(7)
C10B C9B C12B 108.3(6)
C4B C9B C12B 111.4(6)
O1B C13B C14B 111.3(9)
O3B C14B N1B 125.4(15)
O3B C14B C13B 118.6(14)
N1B C14B C13B 115.8(12)
O3B C14B Na1 45.1(10)
N1B C14B Na1 152.7(10)
C13B C14B Na1 81.3(7)
N1B C15B C16B 106.2(14)
N1B C17B C18B 115.3(19)
C1C O1C C13F 114.5(6)
C1C O1C C13C 112.9(6)
C13F O1C C13C 23.2(6)
C1C O1C Na1 131.6(3)
C13F O1C Na1 111.6(5)
C13C O1C Na1 115.3(6)
C8C O2C C7C 111.8(4)
C14C O3C Na1 113.5(10)
C14C N1C C17C 126.2(15)
C14C N1C C15C 119.5(13)
C17C N1C C15C 114.3(15)
C2C C1C O1C 119.2(6)
C2C C1C C6C 121.0(5)
O1C C1C C6C 119.4(6)
C1C C2C C3C 118.8(6)
C1C C2C C8B 121.0(5)
C3C C2C C8B 119.4(6)
C2C C3C C4C 121.9(6)
C3C C4C C5C 117.5(6)
C3C C4C C9C 119.7(5)
C5C C4C C9C 122.8(5)
C6C C5C C4C 121.4(6)
C1C C6C C5C 119.2(5)
C1C C6C C7C 120.2(5)
C5C C6C C7C 120.1(6)
O2C C7C C6C 105.6(5)
O2C C8C C2A 107.2(4)
C10C C9C C4C 111.3(5)
C10C C9C C11C 109.0(7)
C4C C9C C11C 108.5(5)
C10C C9C C12C 107.4(6)
C4C C9C C12C 113.2(5)
C11C C9C C12C 107.2(6)
O1C C13C C14C 105.8(10)
O3C C14C N1C 123.5(14)
O3C C14C C13C 121.8(14)
N1C C14C C13C 114.7(13)
O3C C14C Na1 45.8(8)
N1C C14C Na1 146.5(10)
C13C C14C Na1 85.9(8)
C16C C15C N1C 111.0(17)
N1C C17C C18C 105.7(19)
C14D O3D Na1 107.2(8)
C14D N1D C17D 123.7(11)
C14D N1D C15D 117.2(10)
C17D N1D C15D 119.1(11)
O3D C14D N1D 120.7(11)
O3D C14D C13A 121.6(11)
N1D C14D C13A 117.7(10)
N1D C15D C16D 111.0(12)
N1D C17D C18D 112.9(12)
C14E O3E Na1 115.8(11)
C14E N1E C15E 117.3(11)
C14E N1E C17E 127.2(12)
C15E N1E C17E 115.4(11)
O1B C13E C14E 111.0(9)
O3E C14E N1E 126.4(14)
O3E C14E C13E 117.1(14)
N1E C14E C13E 116.5(11)
N1E C15E C16E 110.4(12)
C18E C17E N1E 120(2)
C14F O3F Na1 107.1(12)
C14F N1F C15F 116.4(12)
C14F N1F C17F 122.2(11)
C15F N1F C17F 121.1(11)
O1C C13F C14F 111.0(9)
O3F C14F N1F 118.1(14)
O3F C14F C13F 125.4(13)
N1F C14F C13F 116.5(11)
O3F C14F Na1 49.8(9)
N1F C14F Na1 148.0(9)
C13F C14F Na1 83.0(7)
N1F C15F C16F 111.6(14)
C18F C17F N1F 116.1(13)

loop_
_geom_bond_atom_site_label_1
_geom_bond_atom_site_label_2
_geom_bond_distance
P1 F2 1.560(5)
P1 F5 1.571(5)
P1 F6 1.578(5)
P1 F1 1.580(5)
P1 F3 1.587(5)
P1 F4 1.601(4)
P2 F11 1.515(6)
P2 F9 1.547(5)
P2 F8 1.560(5)
P2 F7 1.569(5)
P2 F10 1.571(5)
P2 F12 1.594(6)
Na1 O1A 2.299(4)
Na1 O1B 2.333(5)
Na1 O3B 2.35(2)
Na1 O3E 2.38(2)
Na1 O3C 2.403(12)
Na1 O1C 2.404(5)
Na1 O3A 2.42(2)
Na1 O1 2.437(5)
Na1 O3F 2.441(17)
Na1 O3D 2.516(10)
Na1 C14A 2.952(13)
Na1 C14F 3.056(14)
Na2 F1 2.199(5)
Na2 O1 2.277(5)
Na2 O3 2.348(5)
Na2 O2A 2.378(5)
Na2 C6A 3.027(6)
O2 C2 1.439(9)
O3 C3 1.358(10)
O1A C1A 1.398(7)
O1A C13A 1.446(7)
O2A C8A 1.427(7)
O2A C7A 1.435(7)
O3A C14A 1.17(2)
N1A C14A 1.359(16)
N1A C15A 1.480(18)
N1A C17A 1.490(19)
C1A C2A 1.384(8)
C1A C6A 1.391(8)
C2A C3A 1.400(8)
C2A C8C 1.505(8)
C3A C4A 1.386(8)
C4A C5A 1.387(8)
C4A C9A 1.543(9)
C5A C6A 1.403(8)
C6A C7A 1.502(8)
C8A C2B 1.502(8)
C9A C10A 1.512(10)
C9A C12A 1.526(10)
C9A C11A 1.547(12)
C13A C14D 1.528(14)
C13A C14A 1.571(14)
C15A C16A 1.58(3)
C17A C18A 1.54(2)
O1B C1B 1.393(7)
O1B C13B 1.449(12)
O1B C13E 1.500(13)
O2B C8B 1.425(7)
O2B C7B 1.454(7)
O3B C14B 1.28(3)
N1B C14B 1.381(18)
N1B C17B 1.46(2)
N1B C15B 1.48(2)
C1B C6B 1.397(9)
C1B C2B 1.398(9)
C2B C3B 1.403(9)
C3B C4B 1.388(8)
C4B C5B 1.405(9)
C4B C9B 1.528(9)
C5B C6B 1.384(9)
C6B C7B 1.509(9)
C8B C2C 1.509(9)
C9B C11B 1.511(10)
C9B C10B 1.527(10)
C9B C12B 1.537(10)
C13B C14B 1.492(18)
C15B C16B 1.60(3)
C17B C18B 1.94(5)
O1C C1C 1.390(7)
O1C C13F 1.459(12)
O1C C13C 1.490(15)
O2C C8C 1.437(6)
O2C C7C 1.442(6)
O3C C14C 1.182(17)
N1C C14C 1.369(18)
N1C C17C 1.47(2)
N1C C15C 1.49(2)
C1C C2C 1.385(9)
C1C C6C 1.395(9)
C2C C3C 1.399(8)
C3C C4C 1.403(8)
C4C C5C 1.403(8)
C4C C9C 1.518(8)
C5C C6C 1.397(8)
C6C C7C 1.518(8)
C9C C10C 1.508(10)
C9C C11C 1.517(9)
C9C C12C 1.527(9)
C13C C14C 1.51(2)
C15C C16C 1.49(3)
C17C C18C 1.56(3)
O3D C14D 1.261(15)
N1D C14D 1.387(15)
N1D C17D 1.451(17)
N1D C15D 1.454(17)
C15D C16D 1.56(2)
C17D C18D 1.50(2)
O3E C14E 1.25(2)
N1E C14E 1.358(17)
N1E C15E 1.492(17)
N1E C17E 1.53(2)
C13E C14E 1.514(18)
C15E C16E 1.52(2)
C17E C18E 1.17(3)
O3F C14F 1.26(2)
N1F C14F 1.348(16)
N1F C15F 1.492(19)
N1F C17F 1.522(19)
C13F C14F 1.513(17)
C15F C16F 1.58(3)
C17F C18F 1.46(3)

loop_
_geom_hbond_atom_site_label_D
_geom_hbond_atom_site_label_H
_geom_hbond_atom_site_label_A
_geom_hbond_distance_DH
_geom_hbond_distance_HA
_geom_hbond_distance_DA
_geom_hbond_angle_DHA
O1 H12 O2B 0.92 1.92 2.836(6) 173.5
O1 H11 O2C 0.94 2.11 2.922(6) 144.1
O2 H2 F3 0.84 2.21 2.919(7) 142.0
O3 H3 F10 1.14 2.03 2.855(7) 126.3
O3 H3 O2C 1.14 2.21 3.161(6) 139.3

loop_
_geom_torsion_atom_site_label_1
_geom_torsion_atom_site_label_2
_geom_torsion_atom_site_label_3
_geom_torsion_atom_site_label_4
_geom_torsion
F2 P1 F1 Na2 150(12)
F5 P1 F1 Na2 -128.3(8)
F6 P1 F1 Na2 52.4(9)
F3 P1 F1 Na2 -36.9(9)
F4 P1 F1 Na2 143.0(8)
O1 Na2 F1 P1 -107.3(18)
O3 Na2 F1 P1 126.0(8)
O2A Na2 F1 P1 -85.6(9)
C6A Na2 F1 P1 -135.2(9)
F1 Na2 O1 Na1 4(2)
O3 Na2 O1 Na1 131.9(3)
O2A Na2 O1 Na1 -17.4(3)
C6A Na2 O1 Na1 32.0(3)
O1A Na1 O1 Na2 -43.8(3)
O1B Na1 O1 Na2 74.6(3)
O3B Na1 O1 Na2 131.3(6)
O3E Na1 O1 Na2 27.9(6)
O3C Na1 O1 Na2 -117.4(4)
O1C Na1 O1 Na2 -162.1(3)
O3A Na1 O1 Na2 11.0(6)
O3F Na1 O1 Na2 146.8(5)
O3D Na1 O1 Na2 -94.7(4)
C14A Na1 O1 Na2 -18.8(5)
C14F Na1 O1 Na2 174.6(3)
F1 Na2 O3 C3 -58.2(8)
O1 Na2 O3 C3 127.4(8)
O2A Na2 O3 C3 -162.6(8)
C6A Na2 O3 C3 -141.9(8)
O1B Na1 O1A C1A -74.7(5)
O3B Na1 O1A C1A -170.5(10)
O3E Na1 O1A C1A -135.3(7)
O3C Na1 O1A C1A 129.1(6)
O1C Na1 O1A C1A 71.9(5)
O3A Na1 O1A C1A -138.3(7)
O1 Na1 O1A C1A 0.6(5)
O3F Na1 O1A C1A 165.2(8)
O3D Na1 O1A C1A 139.9(6)
C14A Na1 O1A C1A -155.1(6)
C14F Na1 O1A C1A 132.1(6)
O1B Na1 O1A C13A 102.1(4)
O3B Na1 O1A C13A 6.3(11)
O3E Na1 O1A C13A 41.4(6)
O3C Na1 O1A C13A -54.2(4)
O1C Na1 O1A C13A -111.4(4)
O3A Na1 O1A C13A 38.4(6)
O1 Na1 O1A C13A 177.3(4)
O3F Na1 O1A C13A -18.1(9)
O3D Na1 O1A C13A -43.4(4)
C14A Na1 O1A C13A 21.6(4)
C14F Na1 O1A C13A -51.2(5)
F1 Na2 O2A C8A 94.1(5)
O1 Na2 O2A C8A -88.5(5)
O3 Na2 O2A C8A -158.1(5)
C6A Na2 O2A C8A 174.8(5)
F1 Na2 O2A C7A -68.4(4)
O1 Na2 O2A C7A 109.0(4)
O3 Na2 O2A C7A 39.5(6)
C6A Na2 O2A C7A 12.3(3)
O1A Na1 O3A C14A -36.4(12)
O1B Na1 O3A C14A -161.2(14)
O3B Na1 O3A C14A 129.5(14)
O3E Na1 O3A C14A 157(6)
O3C Na1 O3A C14A 44.3(13)
O1C Na1 O3A C14A 69.1(16)
O1 Na1 O3A C14A -96.6(14)
O3F Na1 O3A C14A 116.6(13)
O3D Na1 O3A C14A 33.4(12)
C14F Na1 O3A C14A 97.6(13)
C13A O1A C1A C2A 96.7(6)
Na1 O1A C1A C2A -86.6(6)
C13A O1A C1A C6A -84.3(6)
Na1 O1A C1A C6A 92.4(6)
C6A C1A C2A C3A 6.7(8)
O1A C1A C2A C3A -174.3(5)
C6A C1A C2A C8C -169.3(5)
O1A C1A C2A C8C 9.6(8)
C1A C2A C3A C4A -0.6(8)
C8C C2A C3A C4A 175.4(5)
C2A C3A C4A C5A -4.9(9)
C2A C3A C4A C9A 177.2(6)
C3A C4A C5A C6A 4.6(9)
C9A C4A C5A C6A -177.6(6)
C2A C1A C6A C5A -7.0(8)
O1A C1A C6A C5A 174.1(5)
C2A C1A C6A C7A 169.4(5)
O1A C1A C6A C7A -9.6(8)
C2A C1A C6A Na2 85.5(5)
O1A C1A C6A Na2 -93.4(5)
C4A C5A C6A C1A 1.2(9)
C4A C5A C6A C7A -175.1(6)
C4A C5A C6A Na2 -89.1(6)
F1 Na2 C6A C1A -155.0(4)
O1 Na2 C6A C1A 28.3(4)
O3 Na2 C6A C1A -55.3(4)
O2A Na2 C6A C1A 110.1(4)
F1 Na2 C6A C5A -37.4(4)
O1 Na2 C6A C5A 145.8(4)
O3 Na2 C6A C5A 62.2(4)
O2A Na2 C6A C5A -132.3(4)
F1 Na2 C6A C7A 84.2(4)
O1 Na2 C6A C7A -92.5(4)
O3 Na2 C6A C7A -176.1(3)
O2A Na2 C6A C7A -10.7(3)
C8A O2A C7A C6A 174.5(5)
Na2 O2A C7A C6A -20.0(6)
C1A C6A C7A O2A -71.9(7)
C5A C6A C7A O2A 104.2(6)
Na2 C6A C7A O2A 14.1(4)
C7A O2A C8A C2B -177.9(5)
Na2 O2A C8A C2B 19.3(7)
C3A C4A C9A C10A -57.1(9)
C5A C4A C9A C10A 125.1(7)
C3A C4A C9A C12A -177.2(7)
C5A C4A C9A C12A 4.9(10)
C3A C4A C9A C11A 62.7(8)
C5A C4A C9A C11A -115.1(7)
C1A O1A C13A C14D -138.6(6)
Na1 O1A C13A C14D 43.9(7)
C1A O1A C13A C14A 143.3(6)
Na1 O1A C13A C14A -34.2(6)
Na1 O3A C14A N1A -147.9(10)
Na1 O3A C14A C13A 33.9(18)
C15A N1A C14A O3A -171.5(15)
C17A N1A C14A O3A 1(2)
C15A N1A C14A C13A 6.9(17)
C17A N1A C14A C13A 179.4(10)
C15A N1A C14A Na1 129.5(16)
C17A N1A C14A Na1 -58(2)
O1A C13A C14A O3A -2.3(17)
C14D C13A C14A O3A -106.6(17)
O1A C13A C14A N1A 179.5(9)
C14D C13A C14A N1A 75.3(11)
O1A C13A C14A Na1 24.2(4)
C14D C13A C14A Na1 -80.1(6)
O1A Na1 C14A O3A 135.2(15)
O1B Na1 C14A O3A 18.6(14)
O3B Na1 C14A O3A -51.9(14)
O3E Na1 C14A O3A -9(2)
O3C Na1 C14A O3A -133.2(14)
O1C Na1 C14A O3A -138.3(14)
O1 Na1 C14A O3A 103.0(14)
O3F Na1 C14A O3A -65.5(14)
O3D Na1 C14A O3A -140.4(14)
C14F Na1 C14A O3A -88.6(14)
O1A Na1 C14A N1A -148.5(19)
O1B Na1 C14A N1A 94.9(18)
O3B Na1 C14A N1A 24.4(19)
O3E Na1 C14A N1A 68(2)
O3C Na1 C14A N1A -56.9(18)
O1C Na1 C14A N1A -62.0(19)
O3A Na1 C14A N1A 76(2)
O1 Na1 C14A N1A 179.3(16)
O3F Na1 C14A N1A 10.8(19)
O3D Na1 C14A N1A -64.1(18)
C14F Na1 C14A N1A -12.3(19)
O1A Na1 C14A C13A -18.5(4)
O1B Na1 C14A C13A -135.1(5)
O3B Na1 C14A C13A 154.4(6)
O3E Na1 C14A C13A -162.4(12)
O3C Na1 C14A C13A 73.1(6)
O1C Na1 C14A C13A 68.0(6)
O3A Na1 C14A C13A -153.7(16)
O1 Na1 C14A C13A -50.7(6)
O3F Na1 C14A C13A 140.8(6)
O3D Na1 C14A C13A 65.9(5)
C14F Na1 C14A C13A 117.7(5)
C14A N1A C15A C16A -103.2(16)
C17A N1A C15A C16A 84.4(17)
C14A N1A C17A C18A 81.6(16)
C15A N1A C17A C18A -105.6(15)
O1A Na1 O1B C1B 70.9(6)
O3B Na1 O1B C1B -138.1(9)
O3E Na1 O1B C1B 139.1(8)
O3C Na1 O1B C1B -165.7(7)
O1C Na1 O1B C1B -74.4(6)
O3A Na1 O1B C1B 130.0(8)
O1 Na1 O1B C1B -6.2(6)
O3F Na1 O1B C1B -137.4(7)
O3D Na1 O1B C1B 157.9(6)
C14A Na1 O1B C1B 122.8(6)
C14F Na1 O1B C1B -127.9(6)
O1A Na1 O1B C13B -125.3(6)
O3B Na1 O1B C13B 25.6(9)
O3E Na1 O1B C13B -57.1(8)
O3C Na1 O1B C13B -1.9(10)
O1C Na1 O1B C13B 89.4(6)
O3A Na1 O1B C13B -66.2(8)
O1 Na1 O1B C13B 157.5(6)
O3F Na1 O1B C13B 26.4(8)
O3D Na1 O1B C13B -38.3(9)
C14A Na1 O1B C13B -73.4(7)
C14F Na1 O1B C13B 35.8(7)
O1A Na1 O1B C13E -94.8(6)
O3B Na1 O1B C13E 56.1(9)
O3E Na1 O1B C13E -26.6(8)
O3C Na1 O1B C13E 28.6(10)
O1C Na1 O1B C13E 119.9(6)
O3A Na1 O1B C13E -35.7(8)
O1 Na1 O1B C13E -171.9(6)
O3F Na1 O1B C13E 56.9(8)
O3D Na1 O1B C13E -7.8(9)
C14A Na1 O1B C13E -42.9(7)
C14F Na1 O1B C13E 66.4(7)
O1A Na1 O3B C14B 73.9(13)
O1B Na1 O3B C14B -33.7(11)
O3E Na1 O3B C14B 38.0(13)
O3C Na1 O3B C14B 133.5(14)
O1C Na1 O3B C14B -160.6(14)
O3A Na1 O3B C14B 44.0(14)
O1 Na1 O3B C14B -95.3(15)
O3F Na1 O3B C14B 150(5)
O3D Na1 O3B C14B 118.3(13)
C14A Na1 O3B C14B 61.6(13)
C14F Na1 O3B C14B 163(2)
C13B O1B C1B C6B -73.5(8)
C13E O1B C1B C6B -103.3(8)
Na1 O1B C1B C6B 90.7(7)
C13B O1B C1B C2B 110.0(8)
C13E O1B C1B C2B 80.2(8)
Na1 O1B C1B C2B -85.8(7)
O1B C1B C2B C3B -176.5(5)
C6B C1B C2B C3B 7.1(9)
O1B C1B C2B C8A 6.2(9)
C6B C1B C2B C8A -170.2(6)
O2A C8A C2B C1B 77.8(7)
O2A C8A C2B C3B -99.4(7)
C1B C2B C3B C4B -1.5(9)
C8A C2B C3B C4B 175.8(6)
C2B C3B C4B C5B -3.8(9)
C2B C3B C4B C9B 175.8(6)
C3B C4B C5B C6B 3.8(9)
C9B C4B C5B C6B -175.8(6)
C4B C5B C6B C1B 1.6(9)
C4B C5B C6B C7B -174.5(6)
O1B C1B C6B C5B 176.4(5)
C2B C1B C6B C5B -7.2(9)
O1B C1B C6B C7B -7.5(9)
C2B C1B C6B C7B 168.9(6)
C8B O2B C7B C6B 169.2(5)
C5B C6B C7B O2B 99.7(7)
C1B C6B C7B O2B -76.3(7)
C7B O2B C8B C2C -177.6(5)
C3B C4B C9B C11B 52.5(9)
C5B C4B C9B C11B -127.9(7)
C3B C4B C9B C10B -67.0(7)
C5B C4B C9B C10B 112.5(7)
C3B C4B C9B C12B 174.3(6)
C5B C4B C9B C12B -6.1(9)
C1B O1B C13B C14B 150.8(9)
C13E O1B C13B C14B -112.7(19)
Na1 O1B C13B C14B -16.8(11)
Na1 O3B C14B N1B -146.1(12)
Na1 O3B C14B C13B 38.0(18)
C17B N1B C14B O3B -172.2(18)
C15B N1B C14B O3B 8(2)
C17B N1B C14B C13B 4(2)
C15B N1B C14B C13B -176.2(12)
C17B N1B C14B Na1 128(2)
C15B N1B C14B Na1 -51(3)
O1B C13B C14B O3B -14.5(19)
O1B C13B C14B N1B 169.2(11)
O1B C13B C14B Na1 11.7(8)
O1A Na1 C14B O3B -136.4(13)
O1B Na1 C14B O3B 138.2(14)
O3E Na1 C14B O3B -135.7(15)
O3C Na1 C14B O3B -47.4(14)
O1C Na1 C14B O3B 19.4(14)
O3A Na1 C14B O3B -132.9(15)
O1 Na1 C14B O3B 99.8(13)
O3F Na1 C14B O3B -11.8(18)
O3D Na1 C14B O3B -65.4(14)
C14A Na1 C14B O3B -120.5(14)
C14F Na1 C14B O3B -11.4(13)
O1A Na1 C14B N1B -55(2)
O1B Na1 C14B N1B -140(2)
O3B Na1 C14B N1B 82(3)
O3E Na1 C14B N1B -54(2)
O3C Na1 C14B N1B 34(2)
O1C Na1 C14B N1B 101(2)
O3A Na1 C14B N1B -51(2)
O1 Na1 C14B N1B -179(2)
O3F Na1 C14B N1B 70(2)
O3D Na1 C14B N1B 16(2)
C14A Na1 C14B N1B -39(2)
C14F Na1 C14B N1B 70(2)
O1A Na1 C14B C13B 76.8(8)
O1B Na1 C14B C13B -8.6(6)
O3B Na1 C14B C13B -146.8(17)
O3E Na1 C14B C13B 77.4(9)
O3C Na1 C14B C13B 165.8(7)
O1C Na1 C14B C13B -127.5(7)
O3A Na1 C14B C13B 80.3(9)
O1 Na1 C14B C13B -47.1(8)
O3F Na1 C14B C13B -158.7(12)
O3D Na1 C14B C13B 147.8(7)
C14A Na1 C14B C13B 92.7(7)
C14F Na1 C14B C13B -158.3(9)
C14B N1B C15B C16B -98.0(16)
C17B N1B C15B C16B 82.1(18)
C14B N1B C17B C18B -83(3)
C15B N1B C17B C18B 97(2)
O1A Na1 O1C C1C -79.6(6)
O1B Na1 O1C C1C 66.1(6)
O3B Na1 O1C C1C 124.8(7)
O3E Na1 O1C C1C 161.7(8)
O3C Na1 O1C C1C -145.5(6)
O3A Na1 O1C C1C -173.0(9)
O1 Na1 O1C C1C -4.1(5)
O3F Na1 O1C C1C 135.6(6)
O3D Na1 O1C C1C -138.4(6)
C14A Na1 O1C C1C -140.2(6)
C14F Na1 O1C C1C 150.9(7)
O1A Na1 O1C C13F 119.0(6)
O1B Na1 O1C C13F -95.4(6)
O3B Na1 O1C C13F -36.7(7)
O3E Na1 O1C C13F 0.2(10)
O3C Na1 O1C C13F 53.0(7)
O3A Na1 O1C C13F 25.5(11)
O1 Na1 O1C C13F -165.5(6)
O3F Na1 O1C C13F -25.9(7)
O3D Na1 O1C C13F 60.1(7)
C14A Na1 O1C C13F 58.4(7)
C14F Na1 O1C C13F -10.6(7)
O1A Na1 O1C C13C 94.0(7)
O1B Na1 O1C C13C -120.4(7)
O3B Na1 O1C C13C -61.7(8)
O3E Na1 O1C C13C -24.8(11)
O3C Na1 O1C C13C 28.0(8)
O3A Na1 O1C C13C 0.5(12)
O1 Na1 O1C C13C 169.4(7)
O3F Na1 O1C C13C -50.9(8)
O3D Na1 O1C C13C 35.1(8)
C14A Na1 O1C C13C 33.4(9)
C14F Na1 O1C C13C -35.6(8)
O1A Na1 O3C C14C -161.2(12)
O1B Na1 O3C C14C 67.9(14)
O3B Na1 O3C C14C 42.2(13)
O3E Na1 O3C C14C 117.8(12)
O1C Na1 O3C C14C -37.9(11)
O3A Na1 O3C C14C 129.6(12)
O1 Na1 O3C C14C -86.7(12)
O3F Na1 O3C C14C 38.4(12)
O3D Na1 O3C C14C 165(2)
C14A Na1 O3C C14C 145.8(12)
C14F Na1 O3C C14C 21.3(10)
C13F O1C C1C C2C 80.0(8)
C13C O1C C1C C2C 105.3(9)
Na1 O1C C1C C2C -81.1(7)
C13F O1C C1C C6C -107.3(8)
C13C O1C C1C C6C -82.0(9)
Na1 O1C C1C C6C 91.6(7)
O1C C1C C2C C3C 177.1(5)
C6C C1C C2C C3C 4.6(8)
O1C C1C C2C C8B 7.4(8)
C6C C1C C2C C8B -165.2(5)
O2B C8B C2C C1C 84.3(7)
O2B C8B C2C C3C -85.4(6)
C1C C2C C3C C4C -1.0(8)
C8B C2C C3C C4C 168.9(5)
C2C C3C C4C C5C -2.7(8)
C2C C3C C4C C9C 179.2(5)
C3C C4C C5C C6C 2.9(8)
C9C C4C C5C C6C -179.0(5)
C2C C1C C6C C5C -4.3(8)
O1C C1C C6C C5C -176.9(5)
C2C C1C C6C C7C 167.3(5)
O1C C1C C6C C7C -5.3(8)
C4C C5C C6C C1C 0.5(8)
C4C C5C C6C C7C -171.1(5)
C8C O2C C7C C6C 171.1(5)
C1C C6C C7C O2C -74.5(7)
C5C C6C C7C O2C 97.1(6)
C7C O2C C8C C2A 179.3(5)
C1A C2A C8C O2C 76.3(7)
C3A C2A C8C O2C -99.6(6)
C3C C4C C9C C10C 51.6(8)
C5C C4C C9C C10C -126.4(7)
C3C C4C C9C C11C -68.3(8)
C5C C4C C9C C11C 113.7(7)
C3C C4C C9C C12C 172.7(6)
C5C C4C C9C C12C -5.3(8)
C1C O1C C13C C14C 155.8(9)
C13F O1C C13C C14C -105(2)
Na1 O1C C13C C14C -19.0(13)
Na1 O3C C14C N1C -138.7(13)
Na1 O3C C14C C13C 44.1(18)
C17C N1C C14C O3C -171.9(19)
C15C N1C C14C O3C 4(3)
C17C N1C C14C C13C 5(3)
C15C N1C C14C C13C -178.3(15)
C17C N1C C14C Na1 129(2)
C15C N1C C14C Na1 -55(3)
O1C C13C C14C O3C -16.7(19)
O1C C13C C14C N1C 165.9(12)
O1C C13C C14C Na1 13.3(9)
O1A Na1 C14C O3C 18.8(12)
O1B Na1 C14C O3C -137.2(11)
O3B Na1 C14C O3C -134.6(13)
O3E Na1 C14C O3C -65.1(12)
O1C Na1 C14C O3C 133.3(13)
O3A Na1 C14C O3C -52.1(12)
O1 Na1 C14C O3C 107.5(11)
O3F Na1 C14C O3C -135.0(13)
O3D Na1 C14C O3C -7.3(11)
C14A Na1 C14C O3C -32.5(12)
C14F Na1 C14C O3C -149.8(14)
O1A Na1 C14C N1C 104.6(19)
O1B Na1 C14C N1C -51(2)
O3B Na1 C14C N1C -49(2)
O3E Na1 C14C N1C 21(2)
O3C Na1 C14C N1C 86(2)
O1C Na1 C14C N1C -141(2)
O3A Na1 C14C N1C 34(2)
O1 Na1 C14C N1C -166.8(18)
O3F Na1 C14C N1C -49.2(19)
O3D Na1 C14C N1C 78(2)
C14A Na1 C14C N1C 53.2(19)
C14F Na1 C14C N1C -64.0(19)
O1A Na1 C14C C13C -124.7(8)
O1B Na1 C14C C13C 79.2(9)
O3B Na1 C14C C13C 81.8(10)
O3E Na1 C14C C13C 151.3(9)
O3C Na1 C14C C13C -143.6(16)
O1C Na1 C14C C13C -10.3(7)
O3A Na1 C14C C13C 164.4(9)
O1 Na1 C14C C13C -36.1(9)
O3F Na1 C14C C13C 81.4(10)
O3D Na1 C14C C13C -150.9(11)
C14A Na1 C14C C13C -176.1(9)
C14F Na1 C14C C13C 66.6(9)
C14C N1C C15C C16C -91(2)
C17C N1C C15C C16C 86(2)
C14C N1C C17C C18C -89(2)
C15C N1C C17C C18C 95(2)
O1A Na1 O3D C14D 38.0(8)
O1B Na1 O3D C14D -64.1(10)
O3B Na1 O3D C14D -121.6(10)
O3E Na1 O3D C14D -46.5(9)
O3C Na1 O3D C14D -179(2)
O1C Na1 O3D C14D 160.3(8)
O3A Na1 O3D C14D -35.8(9)
O1 Na1 O3D C14D 95.4(8)
O3F Na1 O3D C14D -128.5(9)
C14A Na1 O3D C14D -21.1(8)
C14F Na1 O3D C14D -147.8(9)
Na1 O3D C14D N1D 149.2(10)
Na1 O3D C14D C13A -29.1(13)
C17D N1D C14D O3D -179.9(12)
C15D N1D C14D O3D -1.4(18)
C17D N1D C14D C13A -1.6(17)
C15D N1D C14D C13A 176.9(10)
O1A C13A C14D O3D -6.5(13)
C14A C13A C14D O3D 93.7(12)
O1A C13A C14D N1D 175.2(9)
C14A C13A C14D N1D -84.6(11)
C14D N1D C15D C16D 88.0(15)
C17D N1D C15D C16D -93.4(14)
C14D N1D C17D C18D 100.7(16)
C15D N1D C17D C18D -77.8(16)
O1A Na1 O3E C14E 156.9(15)
O1B Na1 O3E C14E 34.1(13)
O3B Na1 O3E C14E -38.8(14)
O3C Na1 O3E C14E -122.8(15)
O1C Na1 O3E C14E -76.2(18)
O3A Na1 O3E C14E 170(6)
O1 Na1 O3E C14E 84.6(15)
O3F Na1 O3E C14E -51.4(15)
O3D Na1 O3E C14E -136.2(15)
C14A Na1 O3E C14E -175(2)
C14F Na1 O3E C14E -67.7(15)
C1B O1B C13E C14E -148.4(9)
C13B O1B C13E C14E 117(2)
Na1 O1B C13E C14E 20.6(11)
Na1 O3E C14E N1E 146.9(12)
Na1 O3E C14E C13E -34.7(19)
C15E N1E C14E O3E 4(2)
C17E N1E C14E O3E -172.7(17)
C15E N1E C14E C13E -174.6(11)
C17E N1E C14E C13E 9(2)
O1B C13E C14E O3E 9.2(18)
O1B C13E C14E N1E -172.2(10)
C14E N1E C15E C16E -81.1(15)
C17E N1E C15E C16E 95.9(15)
C14E N1E C17E C18E 91(3)
C15E N1E C17E C18E -86(2)
O1A Na1 O3F C14F -75.3(15)
O1B Na1 O3F C14F 156.0(11)
O3B Na1 O3F C14F 159(5)
O3E Na1 O3F C14F -135.0(12)
O3C Na1 O3F C14F -37.7(10)
O1C Na1 O3F C14F 31.8(10)
O3A Na1 O3F C14F -126.7(12)
O1 Na1 O3F C14F 85.1(11)
O3D Na1 O3F C14F -52.2(11)
C14A Na1 O3F C14F -106.2(11)
C1C O1C C13F C14F -146.7(8)
C13C O1C C13F C14F 122(2)
Na1 O1C C13F C14F 18.2(11)
Na1 O3F C14F N1F 143.8(10)
Na1 O3F C14F C13F -37.1(17)
C15F N1F C14F O3F 0.0(19)
C17F N1F C14F O3F -173.9(14)
C15F N1F C14F C13F -179.1(11)
C17F N1F C14F C13F 7.0(18)
C15F N1F C14F Na1 58(2)
C17F N1F C14F Na1 -115.7(17)
O1C C13F C14F O3F 14.4(18)
O1C C13F C14F N1F -166.6(10)
O1C C13F C14F Na1 -13.3(8)
O1A Na1 C14F O3F 130.9(11)
O1B Na1 C14F O3F -24.5(12)
O3B Na1 C14F O3F -8.1(18)
O3E Na1 C14F O3F 44.9(12)
O3C Na1 C14F O3F 134.6(12)
O1C Na1 C14F O3F -140.7(12)
O3A Na1 C14F O3F 55.9(12)
O1 Na1 C14F O3F -111.4(11)
O3D Na1 C14F O3F 123.4(12)
C14A Na1 C14F O3F 79.3(11)
O1A Na1 C14F N1F 51.8(19)
O1B Na1 C14F N1F -103.6(18)
O3B Na1 C14F N1F -87.2(19)
O3E Na1 C14F N1F -34.2(18)
O3C Na1 C14F N1F 55.5(17)
O1C Na1 C14F N1F 140.2(19)
O3A Na1 C14F N1F -23.2(19)
O1 Na1 C14F N1F 169.5(16)
O3F Na1 C14F N1F -79(2)
O3D Na1 C14F N1F 44.2(17)
C14A Na1 C14F N1F 0.2(18)
O1A Na1 C14F C13F -78.8(8)
O1B Na1 C14F C13F 125.7(7)
O3B Na1 C14F C13F 142.2(13)
O3E Na1 C14F C13F -164.9(8)
O3C Na1 C14F C13F -75.2(7)
O1C Na1 C14F C13F 9.5(6)
O3A Na1 C14F C13F -153.8(8)
O1 Na1 C14F C13F 38.9(8)
O3F Na1 C14F C13F 150.3(14)
O3D Na1 C14F C13F -86.4(7)
C14A Na1 C14F C13F -130.5(7)
C14F N1F C15F C16F 92.2(16)
C17F N1F C15F C16F -93.8(17)
C14F N1F C17F C18F 93.5(18)
C15F N1F C17F C18F -80(2)
